data_4085006
loop_
_publ_author_name
'Vollmer, Matthew V.'
'Machan, Charles W.'
'Clark, Melissa L.'
'Antholine, William E.'
'Agarwal, Jay'
'Schaefer, 3rd, Henry F'
'Kubiak, Clifford P.'
'Walensky, Justin R.'

_publ_section_title
;
 Synthesis, Spectroscopy, and Electrochemistry of (\a-Diimine)M(CO)3Br, M
 = Mn, Re, Complexes: Ligands Isoelectronic to Bipyridyl Show Differences
 in CO2 Reduction.
;
_journal_issue 1
_journal_name_full Organometallics
_journal_page_first 3
_journal_page_last 12
_journal_paper_doi 10.1021/om500838z
_journal_volume 34
_journal_year 2014
_chemical_formula_moiety 'C25 H28 Br N2 O3 Re, 0.5(C H2 Cl2)'
_chemical_formula_sum 'C25.5 H29 Br Cl N2 O3 Re'
_chemical_formula_weight 713.07
_space_group_crystal_system monoclinic
_space_group_IT_number 14
_space_group_name_Hall '-P 2ybc'
_space_group_name_H-M_alt 'P 1 21/c 1'
_symmetry_cell_setting monoclinic
_symmetry_Int_Tables_number 14
_symmetry_space_group_name_Hall '-P 2ybc'
_symmetry_space_group_name_H-M 'P 1 21/c 1'
_atom_sites_solution_hydrogens geom
_audit_creation_method SHELXL-2013
_cell_angle_alpha 90
_cell_angle_beta 100.324(5)
_cell_angle_gamma 90
_cell_formula_units_Z 4
_cell_length_a 8.205(3)
_cell_length_b 38.515(16)
_cell_length_c 8.431(4)
_cell_measurement_reflns_used 9924
_cell_measurement_temperature 173(2)
_cell_measurement_theta_max 27.5
_cell_measurement_theta_min 2.5
_cell_volume 2621.2(19)
_computing_cell_refinement 'APEX2 (Bruker AXS, 2008)'
_computing_data_collection 'APEX2 (Bruker AXS, 2008)'
_computing_data_reduction 'APEX2 (Bruker AXS, 2008)'
_computing_molecular_graphics 'X-SEED, Barbour, 2001'
_computing_publication_material 'CIFTAB (Sheldrick, 2013)'
_computing_structure_refinement 'SHELXL-2013 (Sheldrick, 2013)'
_computing_structure_solution 'SHELXS-2013 (Sheldrick, 2013)'
_diffrn_ambient_temperature 173(2)
_diffrn_measured_fraction_theta_full 1.000
_diffrn_measured_fraction_theta_max 0.995
_diffrn_measurement_device_type 'Bruker APEXII CCD area detector'
_diffrn_measurement_method 'omega scans'
_diffrn_radiation_type MoK\a
_diffrn_radiation_wavelength 0.71073
_diffrn_reflns_av_R_equivalents 0.0370
_diffrn_reflns_av_unetI/netI 0.0291
_diffrn_reflns_Laue_measured_fraction_full 1.000
_diffrn_reflns_Laue_measured_fraction_max 0.995
_diffrn_reflns_limit_h_max 10
_diffrn_reflns_limit_h_min -10
_diffrn_reflns_limit_k_max 49
_diffrn_reflns_limit_k_min -50
_diffrn_reflns_limit_l_max 10
_diffrn_reflns_limit_l_min -10
_diffrn_reflns_number 30194
_diffrn_reflns_point_group_measured_fraction_full 1.000
_diffrn_reflns_point_group_measured_fraction_max 0.995
_diffrn_reflns_theta_full 25.242
_diffrn_reflns_theta_max 27.587
_diffrn_reflns_theta_min 1.057
_diffrn_standards_decay_% 0.0
_exptl_absorpt_coefficient_mu 6.291
_exptl_absorpt_correction_T_max 0.65
_exptl_absorpt_correction_T_min 0.51
_exptl_absorpt_correction_type multi-scan
_exptl_absorpt_process_details
;
 Data were corrected for decay and absorption using the program SADABS
 (Sheldrick, G. M. (2003). SADABS. Version 2.10. University of
 G\"ottingen, Germany).
;
_exptl_crystal_colour Red
_exptl_crystal_density_diffrn 1.807
_exptl_crystal_description Block
_exptl_crystal_F_000 1388
_exptl_crystal_size_max 0.150
_exptl_crystal_size_mid 0.125
_exptl_crystal_size_min 0.075
_refine_diff_density_max 1.532
_refine_diff_density_min -2.059
_refine_diff_density_rms 0.133
_refine_ls_extinction_method none
_refine_ls_goodness_of_fit_ref 1.095
_refine_ls_hydrogen_treatment constr
_refine_ls_matrix_type full
_refine_ls_number_parameters 315
_refine_ls_number_reflns 6039
_refine_ls_number_restraints 0
_refine_ls_restrained_S_all 1.095
_refine_ls_R_factor_all 0.0418
_refine_ls_R_factor_gt 0.0336
_refine_ls_shift/su_max 0.001
_refine_ls_shift/su_mean 0.000
_refine_ls_structure_factor_coef Fsqd
_refine_ls_weighting_details 'w=1/[\s^2^(Fo^2^)+(0.0194P)^2^+12.6831P] where P=(Fo^2^+2Fc^2^)/3'
_refine_ls_weighting_scheme calc
_refine_ls_wR_factor_gt 0.0692
_refine_ls_wR_factor_ref 0.0730
_reflns_Friedel_coverage 0.000
_reflns_number_gt 5241
_reflns_number_total 6039
_reflns_threshold_expression 'I > 2\s(I)'
_cod_data_source_file om500838z_si_003.cif
_cod_data_source_block MAM16
_cod_depositor_comments
;Adding full bibliography for 4085006--4085014.cif.

 Adding full bibliography for 4085006--4085014.cif.
;
_cod_original_sg_symbol_H-M 'P 21/c'
_cod_original_formula_sum 'C25.50 H29 Br Cl N2 O3 Re'
_cod_database_code 4085006
_shelx_space_group_comment
;
The symmetry employed for this shelxl refinement is uniquely defined
by the following loop, which should always be used as a source of
symmetry information in preference to the above space-group names.
They are only intended as comments.
;
_shelx_estimated_absorpt_t_min 0.452
_shelx_estimated_absorpt_t_max 0.650
_shelxl_version_number 2013-4

loop_
_space_group_symop_operation_xyz
'x, y, z'
'-x, y+1/2, -z+1/2'
'-x, -y, -z'
'x, -y-1/2, z-1/2'

loop_
_atom_site_label
_atom_site_type_symbol
_atom_site_fract_x
_atom_site_fract_y
_atom_site_fract_z
_atom_site_U_iso_or_equiv
_atom_site_adp_type
_atom_site_occupancy
_atom_site_site_symmetry_order
_atom_site_calc_flag
_atom_site_refinement_flags_posn
_atom_site_refinement_flags_adp
_atom_site_refinement_flags_occupancy
_atom_site_disorder_assembly
_atom_site_disorder_group
Re1 Re 0.02237(2) 0.13150(2) 0.22746(2) 0.02116(6) Uani 1 1 d . . . . .
Br1 Br 0.24975(7) 0.17448(2) 0.37041(6) 0.03467(13) Uani 1 1 d . . . . .
O1 O 0.1036(7) 0.09084(13) 0.5446(5) 0.0615(13) Uani 1 1 d . . . . .
O2 O -0.2503(6) 0.17325(11) 0.3487(6) 0.0532(12) Uani 1 1 d . . . . .
O3 O -0.2422(5) 0.07842(10) 0.1007(5) 0.0407(9) Uani 1 1 d . . . . .
N1 N 0.2143(5) 0.10944(10) 0.1141(4) 0.0205(8) Uani 1 1 d . . . . .
N2 N 0.0234(5) 0.16172(9) 0.0116(4) 0.0192(8) Uani 1 1 d . . . . .
C1 C 0.0673(7) 0.10546(15) 0.4257(6) 0.0343(12) Uani 1 1 d . . . . .
C2 C -0.1489(7) 0.15745(14) 0.3057(6) 0.0330(12) Uani 1 1 d . . . . .
C3 C -0.1442(6) 0.09816(14) 0.1422(6) 0.0286(11) Uani 1 1 d . . . . .
C4 C 0.2621(6) 0.12829(12) 0.0043(5) 0.0234(9) Uani 1 1 d . . . . .
C5 C 0.1553(6) 0.15876(12) -0.0520(5) 0.0223(9) Uani 1 1 d . . . . .
C6 C 0.4042(7) 0.11955(14) -0.0779(7) 0.0347(12) Uani 1 1 d . . . . .
H6A H 0.4654 0.0998 -0.0233 0.052 Uiso 1 1 calc R U . . .
H6B H 0.4782 0.1396 -0.0733 0.052 Uiso 1 1 calc R U . . .
H6C H 0.3621 0.1135 -0.1907 0.052 Uiso 1 1 calc R U . . .
C7 C 0.1956(7) 0.18123(14) -0.1832(7) 0.0352(13) Uani 1 1 d . . . . .
H7A H 0.1202 0.2012 -0.1983 0.053 Uiso 1 1 calc R U . . .
H7B H 0.1832 0.1679 -0.2835 0.053 Uiso 1 1 calc R U . . .
H7C H 0.3101 0.1895 -0.1541 0.053 Uiso 1 1 calc R U . . .
C8 C 0.2810(6) 0.07455(12) 0.1460(5) 0.0230(9) Uani 1 1 d . . . . .
C9 C 0.4085(6) 0.06785(13) 0.2749(6) 0.0272(10) Uani 1 1 d . . . . .
C10 C 0.4609(7) 0.03345(14) 0.3004(6) 0.0317(11) Uani 1 1 d . . . . .
H10 H 0.5469 0.0284 0.3887 0.038 Uiso 1 1 calc R U . . .
C11 C 0.3922(7) 0.00646(13) 0.2016(6) 0.0317(11) Uani 1 1 d . . . . .
C12 C 0.2678(7) 0.01429(13) 0.0724(6) 0.0299(11) Uani 1 1 d . . . . .
H12 H 0.2213 -0.0039 0.0025 0.036 Uiso 1 1 calc R U . . .
C13 C 0.2093(6) 0.04782(12) 0.0422(6) 0.0251(10) Uani 1 1 d . . . . .
C14 C 0.4939(7) 0.09605(14) 0.3819(7) 0.0382(13) Uani 1 1 d . . . . .
H14A H 0.4345 0.1001 0.4713 0.057 Uiso 1 1 calc R U . . .
H14B H 0.4948 0.1175 0.3194 0.057 Uiso 1 1 calc R U . . .
H14C H 0.6080 0.0890 0.4249 0.057 Uiso 1 1 calc R U . . .
C15 C 0.4556(9) -0.03033(15) 0.2299(7) 0.0457(15) Uani 1 1 d . . . . .
H15A H 0.3688 -0.0449 0.2613 0.069 Uiso 1 1 calc R U . . .
H15B H 0.5531 -0.0304 0.3162 0.069 Uiso 1 1 calc R U . . .
H15C H 0.4860 -0.0394 0.1307 0.069 Uiso 1 1 calc R U . . .
C16 C 0.0771(7) 0.05475(14) -0.1036(6) 0.0330(12) Uani 1 1 d . . . . .
H16A H 0.1254 0.0676 -0.1843 0.050 Uiso 1 1 calc R U . . .
H16B H -0.0120 0.0685 -0.0714 0.050 Uiso 1 1 calc R U . . .
H16C H 0.0321 0.0326 -0.1496 0.050 Uiso 1 1 calc R U . . .
C17 C -0.1101(5) 0.18450(12) -0.0653(5) 0.0204(9) Uani 1 1 d . . . . .
C18 C -0.1235(6) 0.21864(12) -0.0127(6) 0.0238(10) Uani 1 1 d . . . . .
C19 C -0.2584(6) 0.23821(13) -0.0889(6) 0.0271(10) Uani 1 1 d . . . . .
H19 H -0.2708 0.2613 -0.0535 0.032 Uiso 1 1 calc R U . . .
C20 C -0.3743(6) 0.22522(13) -0.2136(6) 0.0259(10) Uani 1 1 d . . . . .
C21 C -0.3550(6) 0.19135(12) -0.2650(5) 0.0231(10) Uani 1 1 d . . . . .
H21 H -0.4332 0.1823 -0.3519 0.028 Uiso 1 1 calc R U . . .
C22 C -0.2238(6) 0.17038(12) -0.1925(5) 0.0220(9) Uani 1 1 d . . . . .
C23 C 0.0038(7) 0.23541(14) 0.1141(7) 0.0354(12) Uani 1 1 d . . . . .
H23A H -0.0001 0.2248 0.2191 0.053 Uiso 1 1 calc R U . . .
H23B H -0.0195 0.2603 0.1187 0.053 Uiso 1 1 calc R U . . .
H23C H 0.1141 0.2320 0.0874 0.053 Uiso 1 1 calc R U . . .
C24 C -0.5179(6) 0.24738(15) -0.2948(7) 0.0339(12) Uani 1 1 d . . . . .
H24A H -0.5848 0.2545 -0.2152 0.051 Uiso 1 1 calc R U . . .
H24B H -0.5865 0.2340 -0.3805 0.051 Uiso 1 1 calc R U . . .
H24C H -0.4750 0.2680 -0.3414 0.051 Uiso 1 1 calc R U . . .
C25 C -0.2073(7) 0.13403(13) -0.2538(6) 0.0306(11) Uani 1 1 d . . . . .
H25A H -0.1043 0.1321 -0.2967 0.046 Uiso 1 1 calc R U . . .
H25B H -0.3017 0.1289 -0.3395 0.046 Uiso 1 1 calc R U . . .
H25C H -0.2052 0.1175 -0.1652 0.046 Uiso 1 1 calc R U . . .
Cl1 Cl 0.0917(5) -0.02174(9) -0.3778(5) 0.1560(16) Uani 1 1 d . . . . .
C26 C -0.091(2) -0.0044(5) -0.464(2) 0.078(5) Uani 0.5 1 d . . P A 1
H26A H -0.1691 -0.0237 -0.4982 0.094 Uiso 0.5 1 calc R U P A 1
H26B H -0.1349 0.0089 -0.3802 0.094 Uiso 0.5 1 calc R U P A 1

loop_
_atom_site_aniso_label
_atom_site_aniso_U_11
_atom_site_aniso_U_22
_atom_site_aniso_U_33
_atom_site_aniso_U_23
_atom_site_aniso_U_13
_atom_site_aniso_U_12
Re1 0.02381(10) 0.02264(10) 0.01798(9) 0.00098(7) 0.00631(6) -0.00104(8)
Br1 0.0407(3) 0.0316(3) 0.0284(3) -0.0043(2) -0.0028(2) -0.0056(2)
O1 0.083(4) 0.070(3) 0.033(2) 0.023(2) 0.013(2) 0.006(3)
O2 0.057(3) 0.040(2) 0.072(3) -0.003(2) 0.040(3) 0.007(2)
O3 0.043(2) 0.033(2) 0.044(2) 0.0011(17) 0.0035(19) -0.0047(19)
N1 0.0193(19) 0.023(2) 0.0186(18) 0.0004(15) 0.0010(15) 0.0018(15)
N2 0.0197(19) 0.0185(18) 0.0184(18) -0.0021(14) 0.0007(15) -0.0012(15)
C1 0.041(3) 0.041(3) 0.022(2) 0.004(2) 0.010(2) 0.000(3)
C2 0.036(3) 0.032(3) 0.036(3) 0.001(2) 0.020(2) -0.002(2)
C3 0.024(2) 0.034(3) 0.031(3) 0.011(2) 0.013(2) 0.005(2)
C4 0.022(2) 0.025(2) 0.023(2) 0.0034(19) 0.0027(18) -0.0006(19)
C5 0.024(2) 0.022(2) 0.021(2) 0.0023(18) 0.0050(18) -0.0016(19)
C6 0.029(3) 0.034(3) 0.045(3) 0.010(2) 0.019(2) 0.007(2)
C7 0.034(3) 0.035(3) 0.040(3) 0.019(2) 0.017(2) 0.011(2)
C8 0.025(2) 0.023(2) 0.022(2) 0.0030(18) 0.0075(19) 0.0002(19)
C9 0.033(3) 0.024(2) 0.023(2) 0.0027(19) 0.002(2) 0.001(2)
C10 0.034(3) 0.033(3) 0.026(3) 0.005(2) 0.001(2) 0.006(2)
C11 0.041(3) 0.024(3) 0.031(3) 0.005(2) 0.009(2) 0.004(2)
C12 0.042(3) 0.021(2) 0.028(3) -0.001(2) 0.009(2) -0.003(2)
C13 0.029(3) 0.025(2) 0.022(2) 0.0014(19) 0.0063(19) 0.000(2)
C14 0.038(3) 0.030(3) 0.041(3) -0.001(2) -0.008(3) 0.004(2)
C15 0.065(4) 0.027(3) 0.043(3) 0.006(2) 0.005(3) 0.009(3)
C16 0.038(3) 0.031(3) 0.027(3) -0.005(2) -0.003(2) -0.001(2)
C17 0.020(2) 0.023(2) 0.019(2) 0.0037(17) 0.0059(17) -0.0002(18)
C18 0.024(2) 0.024(2) 0.024(2) 0.0001(18) 0.0065(19) -0.0009(19)
C19 0.030(3) 0.023(2) 0.030(2) -0.0006(19) 0.008(2) 0.003(2)
C20 0.023(2) 0.028(3) 0.029(3) 0.004(2) 0.010(2) 0.004(2)
C21 0.020(2) 0.028(2) 0.021(2) 0.0013(18) 0.0007(18) 0.0012(19)
C22 0.023(2) 0.022(2) 0.020(2) 0.0003(18) 0.0052(18) 0.0022(18)
C23 0.036(3) 0.025(3) 0.041(3) -0.008(2) -0.003(2) -0.003(2)
C24 0.025(3) 0.037(3) 0.039(3) 0.008(2) 0.005(2) 0.007(2)
C25 0.034(3) 0.029(3) 0.025(2) -0.007(2) -0.004(2) 0.006(2)
Cl1 0.184(4) 0.085(2) 0.170(4) 0.007(2) -0.047(3) 0.008(2)
C26 0.072(11) 0.089(13) 0.062(10) -0.019(9) -0.019(8) 0.007(10)

loop_
_atom_type_symbol
_atom_type_description
_atom_type_scat_dispersion_real
_atom_type_scat_dispersion_imag
_atom_type_scat_source
C C 0.0033 0.0016 'International Tables Vol C Tables 4.2.6.8 and 6.1.1.4'
H H 0.0000 0.0000 'International Tables Vol C Tables 4.2.6.8 and 6.1.1.4'
N N 0.0061 0.0033 'International Tables Vol C Tables 4.2.6.8 and 6.1.1.4'
O O 0.0106 0.0060 'International Tables Vol C Tables 4.2.6.8 and 6.1.1.4'
Br Br -0.2901 2.4595 'International Tables Vol C Tables 4.2.6.8 and 6.1.1.4'
Re Re -1.0185 7.2310 'International Tables Vol C Tables 4.2.6.8 and 6.1.1.4'
Cl Cl 0.1484 0.1585 'International Tables Vol C Tables 4.2.6.8 and 6.1.1.4'

loop_
_geom_angle_atom_site_label_1
_geom_angle_atom_site_label_2
_geom_angle_atom_site_label_3
_geom_angle
_geom_angle_site_symmetry_1
_geom_angle_site_symmetry_3
C3 Re1 C1 89.4(2) . .
C3 Re1 C2 87.8(2) . .
C1 Re1 C2 90.6(2) . .
C3 Re1 N1 95.62(18) . .
C1 Re1 N1 97.92(19) . .
C2 Re1 N1 170.83(18) . .
C3 Re1 N2 98.91(17) . .
C1 Re1 N2 168.9(2) . .
C2 Re1 N2 97.00(19) . .
N1 Re1 N2 74.09(14) . .
C3 Re1 Br1 174.67(14) . .
C1 Re1 Br1 85.43(17) . .
C2 Re1 Br1 91.00(17) . .
N1 Re1 Br1 86.36(10) . .
N2 Re1 Br1 86.39(10) . .
C4 N1 C8 119.9(4) . .
C4 N1 Re1 115.8(3) . .
C8 N1 Re1 124.1(3) . .
C5 N2 C17 119.0(4) . .
C5 N2 Re1 115.5(3) . .
C17 N2 Re1 125.5(3) . .
O1 C1 Re1 175.8(5) . .
O2 C2 Re1 178.4(5) . .
O3 C3 Re1 176.3(5) . .
N1 C4 C5 115.7(4) . .
N1 C4 C6 124.5(4) . .
C5 C4 C6 119.5(4) . .
N2 C5 C7 124.8(4) . .
N2 C5 C4 115.1(4) . .
C7 C5 C4 119.9(4) . .
C4 C6 H6A 109.5 . .
C4 C6 H6B 109.5 . .
H6A C6 H6B 109.5 . .
C4 C6 H6C 109.5 . .
H6A C6 H6C 109.5 . .
H6B C6 H6C 109.5 . .
C5 C7 H7A 109.5 . .
C5 C7 H7B 109.5 . .
H7A C7 H7B 109.5 . .
C5 C7 H7C 109.5 . .
H7A C7 H7C 109.5 . .
H7B C7 H7C 109.5 . .
C9 C8 C13 121.4(4) . .
C9 C8 N1 121.3(4) . .
C13 C8 N1 117.2(4) . .
C8 C9 C10 117.6(5) . .
C8 C9 C14 122.7(4) . .
C10 C9 C14 119.7(4) . .
C11 C10 C9 122.5(5) . .
C11 C10 H10 118.7 . .
C9 C10 H10 118.7 . .
C12 C11 C10 118.2(5) . .
C12 C11 C15 120.8(5) . .
C10 C11 C15 121.0(5) . .
C11 C12 C13 122.0(5) . .
C11 C12 H12 119.0 . .
C13 C12 H12 119.0 . .
C12 C13 C8 118.3(4) . .
C12 C13 C16 119.3(4) . .
C8 C13 C16 122.4(4) . .
C9 C14 H14A 109.5 . .
C9 C14 H14B 109.5 . .
H14A C14 H14B 109.5 . .
C9 C14 H14C 109.5 . .
H14A C14 H14C 109.5 . .
H14B C14 H14C 109.5 . .
C11 C15 H15A 109.5 . .
C11 C15 H15B 109.5 . .
H15A C15 H15B 109.5 . .
C11 C15 H15C 109.5 . .
H15A C15 H15C 109.5 . .
H15B C15 H15C 109.5 . .
C13 C16 H16A 109.5 . .
C13 C16 H16B 109.5 . .
H16A C16 H16B 109.5 . .
C13 C16 H16C 109.5 . .
H16A C16 H16C 109.5 . .
H16B C16 H16C 109.5 . .
C18 C17 C22 121.9(4) . .
C18 C17 N2 121.3(4) . .
C22 C17 N2 116.8(4) . .
C19 C18 C17 117.6(4) . .
C19 C18 C23 119.3(4) . .
C17 C18 C23 123.1(4) . .
C20 C19 C18 122.4(5) . .
C20 C19 H19 118.8 . .
C18 C19 H19 118.8 . .
C19 C20 C21 118.4(4) . .
C19 C20 C24 120.9(5) . .
C21 C20 C24 120.6(5) . .
C20 C21 C22 121.8(4) . .
C20 C21 H21 119.1 . .
C22 C21 H21 119.1 . .
C21 C22 C17 117.8(4) . .
C21 C22 C25 119.8(4) . .
C17 C22 C25 122.4(4) . .
C18 C23 H23A 109.5 . .
C18 C23 H23B 109.5 . .
H23A C23 H23B 109.5 . .
C18 C23 H23C 109.5 . .
H23A C23 H23C 109.5 . .
H23B C23 H23C 109.5 . .
C20 C24 H24A 109.5 . .
C20 C24 H24B 109.5 . .
H24A C24 H24B 109.5 . .
C20 C24 H24C 109.5 . .
H24A C24 H24C 109.5 . .
H24B C24 H24C 109.5 . .
C22 C25 H25A 109.5 . .
C22 C25 H25B 109.5 . .
H25A C25 H25B 109.5 . .
C22 C25 H25C 109.5 . .
H25A C25 H25C 109.5 . .
H25B C25 H25C 109.5 . .
C26 Cl1 C26 62.6(11) 3_554 .
Cl1 C26 Cl1 117.4(11) 3_554 .
Cl1 C26 C26 59.0(10) 3_554 3_554
Cl1 C26 C26 58.4(9) . 3_554
Cl1 C26 H26A 108.0 3_554 .
Cl1 C26 H26A 108.0 . .
C26 C26 H26A 126.4 3_554 .
Cl1 C26 H26B 108.0 3_554 .
Cl1 C26 H26B 108.0 . .
C26 C26 H26B 126.4 3_554 .
H26A C26 H26B 107.2 . .

loop_
_geom_bond_atom_site_label_1
_geom_bond_atom_site_label_2
_geom_bond_distance
_geom_bond_site_symmetry_2
Re1 C3 1.919(6) .
Re1 C1 1.927(5) .
Re1 C2 1.934(5) .
Re1 N1 2.157(4) .
Re1 N2 2.161(4) .
Re1 Br1 2.6206(9) .
O1 C1 1.142(6) .
O2 C2 1.141(6) .
O3 C3 1.116(6) .
N1 C4 1.292(6) .
N1 C8 1.458(6) .
N2 C5 1.296(6) .
N2 C17 1.461(6) .
C4 C5 1.490(6) .
C4 C6 1.497(7) .
C5 C7 1.488(6) .
C6 H6A 0.9800 .
C6 H6B 0.9800 .
C6 H6C 0.9800 .
C7 H7A 0.9800 .
C7 H7B 0.9800 .
C7 H7C 0.9800 .
C8 C9 1.391(7) .
C8 C13 1.410(7) .
C9 C10 1.398(7) .
C9 C14 1.502(7) .
C10 C11 1.387(7) .
C10 H10 0.9500 .
C11 C12 1.385(7) .
C11 C15 1.514(7) .
C12 C13 1.385(7) .
C12 H12 0.9500 .
C13 C16 1.510(7) .
C14 H14A 0.9800 .
C14 H14B 0.9800 .
C14 H14C 0.9800 .
C15 H15A 0.9800 .
C15 H15B 0.9800 .
C15 H15C 0.9800 .
C16 H16A 0.9800 .
C16 H16B 0.9800 .
C16 H16C 0.9800 .
C17 C18 1.398(6) .
C17 C22 1.399(6) .
C18 C19 1.397(7) .
C18 C23 1.501(7) .
C19 C20 1.379(7) .
C19 H19 0.9500 .
C20 C21 1.392(7) .
C20 C24 1.515(7) .
C21 C22 1.396(6) .
C21 H21 0.9500 .
C22 C25 1.507(6) .
C23 H23A 0.9800 .
C23 H23B 0.9800 .
C23 H23C 0.9800 .
C24 H24A 0.9800 .
C24 H24B 0.9800 .
C24 H24C 0.9800 .
C25 H25A 0.9800 .
C25 H25B 0.9800 .
C25 H25C 0.9800 .
Cl1 C26 1.671(18) 3_554
Cl1 C26 1.682(16) .
C26 Cl1 1.671(18) 3_554
C26 C26 1.74(4) 3_554
C26 H26A 0.9900 .
C26 H26B 0.9900 .

loop_
_geom_torsion_atom_site_label_1
_geom_torsion_atom_site_label_2
_geom_torsion_atom_site_label_3
_geom_torsion_atom_site_label_4
_geom_torsion
_geom_torsion_site_symmetry_1
_geom_torsion_site_symmetry_4
C8 N1 C4 C5 163.3(4) . .
Re1 N1 C4 C5 -12.2(5) . .
C8 N1 C4 C6 -10.6(7) . .
Re1 N1 C4 C6 173.8(4) . .
C17 N2 C5 C7 10.8(7) . .
Re1 N2 C5 C7 -169.3(4) . .
C17 N2 C5 C4 -163.5(4) . .
Re1 N2 C5 C4 16.4(5) . .
N1 C4 C5 N2 -2.8(6) . .
C6 C4 C5 N2 171.5(4) . .
N1 C4 C5 C7 -177.4(5) . .
C6 C4 C5 C7 -3.1(7) . .
C4 N1 C8 C9 99.6(5) . .
Re1 N1 C8 C9 -85.2(5) . .
C4 N1 C8 C13 -81.3(6) . .
Re1 N1 C8 C13 93.8(4) . .
C13 C8 C9 C10 -1.4(7) . .
N1 C8 C9 C10 177.6(4) . .
C13 C8 C9 C14 176.5(5) . .
N1 C8 C9 C14 -4.5(8) . .
C8 C9 C10 C11 0.8(8) . .
C14 C9 C10 C11 -177.1(5) . .
C9 C10 C11 C12 0.5(8) . .
C9 C10 C11 C15 178.2(5) . .
C10 C11 C12 C13 -1.3(8) . .
C15 C11 C12 C13 -179.0(5) . .
C11 C12 C13 C8 0.8(8) . .
C11 C12 C13 C16 178.2(5) . .
C9 C8 C13 C12 0.6(7) . .
N1 C8 C13 C12 -178.4(4) . .
C9 C8 C13 C16 -176.7(5) . .
N1 C8 C13 C16 4.2(7) . .
C5 N2 C17 C18 -96.3(5) . .
Re1 N2 C17 C18 83.8(5) . .
C5 N2 C17 C22 84.3(5) . .
Re1 N2 C17 C22 -95.6(4) . .
C22 C17 C18 C19 1.8(7) . .
N2 C17 C18 C19 -177.6(4) . .
C22 C17 C18 C23 -174.9(5) . .
N2 C17 C18 C23 5.7(7) . .
C17 C18 C19 C20 -1.2(7) . .
C23 C18 C19 C20 175.7(5) . .
C18 C19 C20 C21 -0.2(7) . .
C18 C19 C20 C24 -179.2(5) . .
C19 C20 C21 C22 0.9(7) . .
C24 C20 C21 C22 179.9(4) . .
C20 C21 C22 C17 -0.3(7) . .
C20 C21 C22 C25 -179.3(4) . .
C18 C17 C22 C21 -1.1(7) . .
N2 C17 C22 C21 178.3(4) . .
C18 C17 C22 C25 177.9(4) . .
N2 C17 C22 C25 -2.7(6) . .
C26 Cl1 C26 Cl1 -0.004(1) 3_554 3_554
